data_4135413
loop_
_publ_author_name
'Chandrachud, Preeti P.'
'Wojtas, Lukasz'
'Lopchuk, Justin M.'

_publ_section_title
;
 Decarboxylative Amination: Diazirines as Single and Double Electrophilic
 Nitrogen Transfer Reagents.
;
_journal_issue 52
_journal_name_full 'Journal of the American Chemical Society'
_journal_page_first 21743
_journal_page_last 21750
_journal_paper_doi 10.1021/jacs.0c09403
_journal_volume 142
_journal_year 2020
_chemical_formula_moiety '1(C13 H15 F3 N2 O2 S), 0.14(C H2 Cl2), 0.14(C6 H14), 0.08(Cl)'
_chemical_formula_sum 'C13.99 H17.25 Cl0.35 F3 N2 O2 S'
_chemical_formula_weight 346.84
_space_group_crystal_system monoclinic
_space_group_IT_number 14
_space_group_name_Hall '-P 2yn'
_space_group_name_H-M_alt 'P 1 21/n 1'
_atom_sites_solution_hydrogens mixed
_atom_sites_solution_primary dual
_audit_creation_date 2019-08-01
_audit_creation_method
;
Olex2 1.2
(compiled 2018.05.29 svn.r3508 for OlexSys, GUI svn.r5506)
;
_cell_angle_alpha 90
_cell_angle_beta 98.6560(10)
_cell_angle_gamma 90
_cell_formula_units_Z 8
_cell_length_a 9.4287(3)
_cell_length_b 14.0260(5)
_cell_length_c 25.9572(9)
_cell_measurement_reflns_used 9982
_cell_measurement_temperature 100(2)
_cell_measurement_theta_max 79.77
_cell_measurement_theta_min 3.44
_cell_volume 3393.7(2)
_computing_cell_refinement 'SAINT V8.38A (?, 2016)'
_computing_data_reduction 'SAINT V8.38A (?, 2016)'
_computing_molecular_graphics 'Olex2 (Dolomanov et al., 2009)'
_computing_publication_material 'Olex2 (Dolomanov et al., 2009)'
_computing_structure_refinement 'XL (Sheldrick, 2008)'
_computing_structure_solution 'XT (Sheldrick, 2015)'
_diffrn_ambient_temperature 99.99
_diffrn_measured_fraction_theta_full 0.991
_diffrn_measured_fraction_theta_max 0.959
_diffrn_measurement_device_type 'Bruker D8 Venture PHOTON II CPAD'
_diffrn_measurement_method 'omega scans'
_diffrn_radiation_monochromator mirrors
_diffrn_radiation_type CuK\a
_diffrn_radiation_wavelength 1.54178
_diffrn_reflns_av_R_equivalents 0.0563
_diffrn_reflns_av_unetI/netI 0.0371
_diffrn_reflns_Laue_measured_fraction_full 0.991
_diffrn_reflns_Laue_measured_fraction_max 0.959
_diffrn_reflns_limit_h_max 11
_diffrn_reflns_limit_h_min -12
_diffrn_reflns_limit_k_max 17
_diffrn_reflns_limit_k_min -17
_diffrn_reflns_limit_l_max 30
_diffrn_reflns_limit_l_min -30
_diffrn_reflns_number 43734
_diffrn_reflns_point_group_measured_fraction_full 0.991
_diffrn_reflns_point_group_measured_fraction_max 0.959
_diffrn_reflns_theta_full 67.679
_diffrn_reflns_theta_max 80.298
_diffrn_reflns_theta_min 3.444
_diffrn_source 'INCOATEC Imus micro-focus source'
_diffrn_standards_number 0
_exptl_absorpt_coefficient_mu 2.563
_exptl_absorpt_correction_T_max 1.0000
_exptl_absorpt_correction_T_min 0.6752
_exptl_absorpt_correction_type multi-scan
_exptl_absorpt_process_details
;
SADABS-2016/2 (Bruker,2016/2) was used for absorption correction.
wR2(int) was 0.1242 before and 0.0796 after correction.
The Ratio of minimum to maximum transmission is 0.6752.
The \l/2 correction factor is Not present.
;
_exptl_crystal_density_diffrn 1.358
_exptl_crystal_description needle
_exptl_crystal_F_000 1441
_exptl_crystal_size_max 0.26
_exptl_crystal_size_mid 0.07
_exptl_crystal_size_min 0.04
_refine_diff_density_max 0.489
_refine_diff_density_min -0.556
_refine_diff_density_rms 0.070
_refine_ls_extinction_method none
_refine_ls_goodness_of_fit_ref 1.045
_refine_ls_hydrogen_treatment mixed
_refine_ls_matrix_type full
_refine_ls_number_parameters 847
_refine_ls_number_reflns 7101
_refine_ls_number_restraints 966
_refine_ls_restrained_S_all 1.010
_refine_ls_R_factor_all 0.0638
_refine_ls_R_factor_gt 0.0553
_refine_ls_shift/su_max 0.001
_refine_ls_shift/su_mean 0.000
_refine_ls_structure_factor_coef Fsqd
_refine_ls_weighting_details 'w=1/[\s^2^(Fo^2^)+(0.0791P)^2^+2.8954P] where P=(Fo^2^+2Fc^2^)/3'
_refine_ls_weighting_scheme calc
_refine_ls_wR_factor_gt 0.1533
_refine_ls_wR_factor_ref 0.1622
_reflns_Friedel_coverage 0.000
_reflns_number_gt 5956
_reflns_number_total 7101
_reflns_threshold_expression 'I > 2\s(I)'
_cod_data_source_file ja0c09403_si_003.cif
_cod_data_source_block B
_cod_depositor_comments 'Adding full bibliography for 4135411--4135418.cif.'
_cod_database_code 4135413
_shelx_shelxl_version_number 2018/3
_shelx_space_group_comment
;
The symmetry employed for this shelxl refinement is uniquely defined
by the following loop, which should always be used as a source of
symmetry information in preference to the above space-group names.
They are only intended as comments.
;
_shelx_estimated_absorpt_t_max 0.904
_shelx_estimated_absorpt_t_min 0.555
_olex2_refinement_description
;
1. Fixed Uiso
 At 1.2 times of:
  All C(H) groups, {H21C,H21D,H12B} of C21B, {H51C,H51D,H42B} of C51B, All
  C(H,H) groups
 At 1.5 times of:
  {H71A,H71B,H71C} of C71, {H76A,H76B,H76C} of C76
2. Restrained distances
 C76-C75 = C75-C74 = C74-C73 = C73-C72 = C72-C71
 1.49 with sigma of 0.02
 Cl63-C61 = Cl62-C61 = Cl82-C81 = Cl83-C81
 1.75 with sigma of 0.01
 C71-C73 = C72-C74 = C73-C75 = C74-C76
 2.5 with sigma of 0.04
 Cl63-Cl62 = Cl82-Cl83
 2.9 with sigma of 0.02
 C7B-H12B \\sim H12B-N13B
 with sigma of 0.02
 C37B-H42B \\sim H42B-N43B
 with sigma of 0.02
 N42A-H42A \\sim N12A-H12A \\sim N42B-H42B \\sim N12B-H12B
 with sigma of 0.02
3. Restrained planarity
 C71, C72, C73, C74, C75, C76
 with sigma of 0.1
 C6B, C5B, C4B, C3B, C2B, C1B
 with sigma of 0.001
 C36B, C35B, C34B, C33B, C32B, C31B
 with sigma of 0.001
4. Uiso/Uaniso restraints and constraints
C7B \\sim C1B \\sim C2B \\sim C6B \\sim C3B \\sim C5B \\sim C4B \\sim C8B \\sim
N12B \\sim N13B \\sim F9B \\sim F10B \\sim F11B \\sim C14B \\sim C15B \\sim
C21B \\sim C16B \\sim C20B \\sim S17B \\sim O18B \\sim O19B: within 2A with
sigma of 0.04 and sigma for terminal atoms of 0.08
Cl62 \\sim Cl63 \\sim C61 \\sim Cl86 \\sim C71 \\sim C72 \\sim C73 \\sim C74
\\sim C75 \\sim C76 \\sim Cl82 \\sim C81 \\sim Cl83 \\sim Cl85 \\sim C5B \\sim
C4B \\sim C3B \\sim F9B: within 2A with sigma of 0.04 and sigma for terminal
atoms of 0.08
C33B \\sim C31B \\sim C32B \\sim C36B \\sim C35B \\sim C37B \\sim C34B \\sim
C38B \\sim N42B \\sim N43B \\sim F39B \\sim F40B \\sim F41B \\sim C44B \\sim
C45B \\sim C51B \\sim C46B \\sim C50B \\sim S47B \\sim O48B \\sim O49B: within
2A with sigma of 0.04 and sigma for terminal atoms of 0.08
C36B \\sim C35B \\sim C34B \\sim C33B \\sim C32B \\sim C31B \\sim C37B: within
2A with sigma of 0.01 and sigma for terminal atoms of 0.02
Uanis(C15B) \\sim Ueq: with sigma of 0.00625 and sigma for terminal atoms of
0.0125
Uanis(O49B) = Uanis(C44A)
5. Rigid body (RIGU) restrains
 C7B, C1B, C2B, C6B, C3B, C5B, C4B, C8B, N12B, N13B, F9B, F10B, F11B, C14B,
 C15B, C21B, C16B, C20B, S17B, O18B, O19B
 with sigma for 1-2 distances of 0.004 and sigma for 1-3 distances of 0.004
 C33B, C31B, C32B, C36B, C35B, C37B, C34B, C38B, N42B, N43B, F39B, F40B, F41B,
 C44B, C45B, C51B, C46B, C50B, S47B, O48B, O49B
 with sigma for 1-2 distances of 0.004 and sigma for 1-3 distances of 0.004
6. Same fragment restrains
{C1A, C2A, C3A, C4A, C5A, C6A, C7A, C8A, F9A, F10A, F11A, N12A, N13A, C14A,
C15A, C16A, S17A, O18A, O19A, C20A, C21A} sigma for 1-2: 0.02, 1-3: 0.04
as
{C1B, C2B, C3B, C4B, C5B, C6B, C7B, C8B, F9B, F10B, F11B, N12B, N13B, C14B,
C15B, C16B, S17B, O18B, O19B, C20B, C21B}
{C31A, C32A, C33A, C34A, C35A, C36A, C37A, C38A, F39A, F40A, F41A, N42A, N43A,
C44A, C45A, C46A, S47A, O48A, O49A, C50A, C51A} sigma for 1-2: 0.02, 1-3: 0.04
as
{C31B, C32B, C33B, C34B, C35B, C36B, C37B, C38B, F39B, F40B, F41B, N42B, N43B,
C44B, C45B, C46B, S47B, O48B, O49B, C50B, C51B}
7. Others
 Sof(C1B)=Sof(H1B)=Sof(C2B)=Sof(H2B)=Sof(C3B)=Sof(H3B)=Sof(C4B)=Sof(H4B)=
 Sof(C5B)=Sof(H5B)=Sof(C6B)=Sof(C7B)=Sof(C8B)=Sof(F9B)=Sof(F10B)=Sof(F11B)=
 Sof(N12B)=Sof(N13B)=Sof(C14B)=Sof(H14B)=Sof(C15B)=Sof(H15C)=Sof(H15D)=
 Sof(C16B)=Sof(H16C)=Sof(H16D)=Sof(S17B)=Sof(O18B)=Sof(O19B)=Sof(C20B)=
 Sof(H20C)=Sof(H20D)=Sof(C21B)=Sof(H21C)=Sof(H21D)=Sof(H12B)=Sof(C31B)=
 Sof(H31B)=Sof(C32B)=Sof(H32B)=Sof(C33B)=Sof(H33B)=Sof(C34B)=Sof(H34B)=
 Sof(C35B)=Sof(H35B)=Sof(C36B)=Sof(C37B)=Sof(C38B)=Sof(F39B)=Sof(F40B)=
 Sof(F41B)=Sof(N42B)=Sof(N43B)=Sof(C44B)=Sof(H44B)=Sof(C45B)=Sof(H45C)=
 Sof(H45D)=Sof(C46B)=Sof(H46C)=Sof(H46D)=Sof(S47B)=Sof(O48B)=Sof(O49B)=
 Sof(C50B)=Sof(H50C)=Sof(H50D)=Sof(C51B)=Sof(H51C)=Sof(H51D)=Sof(H42B)=1-FVAR(1)
 Sof(C1A)=Sof(H1A)=Sof(C2A)=Sof(H2A)=Sof(C3A)=Sof(H3A)=Sof(C4A)=Sof(H4A)=
 Sof(C5A)=Sof(H5A)=Sof(C6A)=Sof(C7A)=Sof(C8A)=Sof(F9A)=Sof(F10A)=Sof(F11A)=
 Sof(N12A)=Sof(H12A)=Sof(N13A)=Sof(C14A)=Sof(H14A)=Sof(C15A)=Sof(H15A)=
 Sof(H15B)=Sof(C16A)=Sof(H16A)=Sof(H16B)=Sof(S17A)=Sof(O18A)=Sof(O19A)=
 Sof(C20A)=Sof(H20A)=Sof(H20B)=Sof(C21A)=Sof(H21A)=Sof(H21B)=Sof(C31A)=
 Sof(H31A)=Sof(C32A)=Sof(H32A)=Sof(C33A)=Sof(H33A)=Sof(C34A)=Sof(H34A)=
 Sof(C35A)=Sof(H35A)=Sof(C36A)=Sof(C37A)=Sof(C38A)=Sof(F39A)=Sof(F40A)=
 Sof(F41A)=Sof(N42A)=Sof(H42A)=Sof(N43A)=Sof(C44A)=Sof(H44A)=Sof(C45A)=
 Sof(H45A)=Sof(H45B)=Sof(C46A)=Sof(H46A)=Sof(H46B)=Sof(S47A)=Sof(O48A)=
 Sof(O49A)=Sof(C50A)=Sof(H50A)=Sof(H50B)=Sof(C51A)=Sof(H51A)=Sof(H51B)=FVAR(1)
 Sof(C61)=Sof(H61A)=Sof(H61B)=Sof(Cl62)=Sof(Cl63)=FVAR(2)
 Sof(C81)=Sof(H81A)=Sof(H81B)=Sof(Cl82)=Sof(Cl83)=FVAR(3)
 Sof(C71)=Sof(H71A)=Sof(H71B)=Sof(H71C)=Sof(C72)=Sof(H72A)=Sof(H72B)=Sof(C73)=
 Sof(H73A)=Sof(H73B)=Sof(C74)=Sof(H74A)=Sof(H74B)=Sof(C75)=Sof(H75A)=Sof(H75B)=
 Sof(C76)=Sof(H76A)=Sof(H76B)=Sof(H76C)=FVAR(4)
8.a Ternary CH refined with riding coordinates:
 C14A(H14A), C44A(H44A), C14B(H14B), C44B(H44B)
8.b Secondary CH2 refined with riding coordinates:
 C15A(H15A,H15B), C16A(H16A,H16B), C20A(H20A,H20B), C21A(H21A,H21B), C45A(H45A,
 H45B), C46A(H46A,H46B), C50A(H50A,H50B), C51A(H51A,H51B), C15B(H15C,H15D),
 C16B(H16C,H16D), C20B(H20C,H20D), C21B(H21C,H21D), C45B(H45C,H45D), C46B(H46C,
 H46D), C50B(H50C,H50D), C51B(H51C,H51D), C61(H61A,H61B), C81(H81A,H81B),
 C72(H72A,H72B), C73(H73A,H73B), C74(H74A,H74B), C75(H75A,H75B)
8.c Me refined with riding coordinates:
 C71(H71A,H71B,H71C), C76(H76A,H76B,H76C)
8.d Aromatic/amide H refined with riding coordinates:
 C1A(H1A), C2A(H2A), C3A(H3A), C4A(H4A), C5A(H5A), C31A(H31A), C32A(H32A),
 C33A(H33A), C34A(H34A), C35A(H35A), C1B(H1B), C2B(H2B), C3B(H3B), C4B(H4B),
 C5B(H5B), C31B(H31B), C32B(H32B), C33B(H33B), C34B(H34B), C35B(H35B)
;
_olex2_submission_special_instructions 'No special instructions were received'

loop_
_space_group_symop_operation_xyz
'x, y, z'
'-x+1/2, y+1/2, -z+1/2'
'-x, -y, -z'
'x-1/2, -y-1/2, z-1/2'

loop_
_atom_site_label
_atom_site_type_symbol
_atom_site_fract_x
_atom_site_fract_y
_atom_site_fract_z
_atom_site_U_iso_or_equiv
_atom_site_adp_type
_atom_site_occupancy
_atom_site_site_symmetry_order
_atom_site_calc_flag
_atom_site_refinement_flags_posn
_atom_site_refinement_flags_adp
_atom_site_refinement_flags_occupancy
_atom_site_disorder_assembly
_atom_site_disorder_group
C1A C 0.2859(2) 0.17030(16) 0.62027(9) 0.0299(5) Uani 0.8950(14) 1 d D . P A 1
H1A H 0.309032 0.125693 0.647796 0.036 Uiso 0.8950(14) 1 calc R . P A 1
C2A C 0.1446(3) 0.18278(17) 0.59790(10) 0.0321(5) Uani 0.8950(14) 1 d D . P A 1
H2A H 0.071290 0.146454 0.610064 0.039 Uiso 0.8950(14) 1 calc R . P A 1
C3A C 0.1090(3) 0.24769(17) 0.55798(10) 0.0343(5) Uani 0.8950(14) 1 d D . P A 1
H3A H 0.011681 0.256089 0.542813 0.041 Uiso 0.8950(14) 1 calc R . P A 1
C4A C 0.2162(3) 0.30052(18) 0.54016(11) 0.0398(6) Uani 0.8950(14) 1 d D . P A 1
H4A H 0.192406 0.344998 0.512615 0.048 Uiso 0.8950(14) 1 calc R . P A 1
C5A C 0.3586(3) 0.28834(18) 0.56265(10) 0.0373(5) Uani 0.8950(14) 1 d D . P A 1
H5A H 0.431508 0.325096 0.550546 0.045 Uiso 0.8950(14) 1 calc R . P A 1
C6A C 0.3951(2) 0.22288(15) 0.60267(9) 0.0283(5) Uani 0.8950(14) 1 d D . P A 1
C7A C 0.5486(2) 0.20652(15) 0.62628(10) 0.0293(5) Uani 0.8950(14) 1 d D . P A 1
C8A C 0.6506(3) 0.18457(18) 0.58793(11) 0.0391(6) Uani 0.8950(14) 1 d D . P A 1
F9A F 0.77948(16) 0.15581(12) 0.61118(7) 0.0477(4) Uani 0.8950(14) 1 d D . P A 1
F10A F 0.6731(2) 0.26059(13) 0.55910(7) 0.0583(5) Uani 0.8950(14) 1 d D . P A 1
F11A F 0.59834(19) 0.11585(14) 0.55497(8) 0.0598(5) Uani 0.8950(14) 1 d D . P A 1
N12A N 0.5739(2) 0.15733(15) 0.67599(10) 0.0301(5) Uani 0.8950(14) 1 d D . P A 1
H12A H 0.659(3) 0.1225(19) 0.6784(10) 0.028(6) Uiso 0.8950(14) 1 d D . P A 1
N13A N 0.62235(19) 0.25868(13) 0.67131(8) 0.0292(4) Uani 0.8950(14) 1 d D . P A 1
C14A C 0.5366(3) 0.32371(18) 0.69884(12) 0.0270(6) Uani 0.8950(14) 1 d D . P A 1
H14A H 0.432487 0.307268 0.690253 0.032 Uiso 0.8950(14) 1 calc R . P A 1
C15A C 0.5865(2) 0.31096(15) 0.75688(9) 0.0278(5) Uani 0.8950(14) 1 d D . P A 1
H15A H 0.691246 0.322092 0.764375 0.033 Uiso 0.8950(14) 1 calc R . P A 1
H15B H 0.568065 0.244426 0.766750 0.033 Uiso 0.8950(14) 1 calc R . P A 1
C16A C 0.5108(3) 0.37887(19) 0.78992(11) 0.0293(6) Uani 0.8950(14) 1 d D . P A 1
H16A H 0.546450 0.367653 0.827281 0.035 Uiso 0.8950(14) 1 calc R . P A 1
H16B H 0.406454 0.365904 0.783831 0.035 Uiso 0.8950(14) 1 calc R . P A 1
S17A S 0.54172(5) 0.49910(4) 0.77432(2) 0.02920(16) Uani 0.8950(14) 1 d D . P A 1
O18A O 0.4498(2) 0.56030(13) 0.79933(9) 0.0366(4) Uani 0.8950(14) 1 d D . P A 1
O19A O 0.69477(17) 0.51667(12) 0.78497(7) 0.0348(4) Uani 0.8950(14) 1 d D . P A 1
C20A C 0.4879(2) 0.50200(15) 0.70628(10) 0.0307(5) Uani 0.8950(14) 1 d D . P A 1
H20A H 0.382707 0.493014 0.698441 0.037 Uiso 0.8950(14) 1 calc R . P A 1
H20B H 0.511092 0.565158 0.692705 0.037 Uiso 0.8950(14) 1 calc R . P A 1
C21A C 0.5631(2) 0.42381(15) 0.67887(10) 0.0299(5) Uani 0.8950(14) 1 d D . P A 1
H21A H 0.528411 0.426554 0.640958 0.036 Uiso 0.8950(14) 1 calc R . P A 1
H21B H 0.667584 0.436412 0.684241 0.036 Uiso 0.8950(14) 1 calc R . P A 1
C31A C 0.7926(3) 0.63310(19) 0.61823(10) 0.0306(5) Uani 0.8950(14) 1 d D . P A 1
H31A H 0.818823 0.682960 0.642570 0.037 Uiso 0.8950(14) 1 calc R . P A 1
C32A C 0.6496(3) 0.6206(2) 0.59688(12) 0.0345(7) Uani 0.8950(14) 1 d D . P A 1
H32A H 0.578564 0.662233 0.606519 0.041 Uiso 0.8950(14) 1 calc R . P A 1
C33A C 0.6099(5) 0.5476(4) 0.5616(2) 0.0352(9) Uani 0.8950(14) 1 d D . P A 1
H33A H 0.512069 0.539447 0.546913 0.042 Uiso 0.8950(14) 1 calc R . P A 1
C34A C 0.7144(3) 0.48625(18) 0.54770(10) 0.0343(5) Uani 0.8950(14) 1 d D . P A 1
H34A H 0.687306 0.435737 0.523860 0.041 Uiso 0.8950(14) 1 calc R . P A 1
C35A C 0.8582(3) 0.49869(16) 0.56863(9) 0.0312(5) Uani 0.8950(14) 1 d D . P A 1
H35A H 0.928994 0.457003 0.558853 0.037 Uiso 0.8950(14) 1 calc R . P A 1
C36A C 0.8982(2) 0.57240(15) 0.60396(8) 0.0254(4) Uani 0.8950(14) 1 d D . P A 1
C37A C 1.0524(2) 0.58788(14) 0.62691(9) 0.0251(4) Uani 0.8950(14) 1 d D . P A 1
C38A C 1.1542(3) 0.6041(2) 0.58773(12) 0.0335(6) Uani 0.8950(14) 1 d D . P A 1
F39A F 1.28254(15) 0.63475(11) 0.60937(6) 0.0390(3) Uani 0.8950(14) 1 d D . P A 1
F40A F 1.1019(2) 0.66734(17) 0.55126(8) 0.0547(6) Uani 0.8950(14) 1 d D . P A 1
F41A F 1.17609(18) 0.52276(13) 0.56242(7) 0.0518(4) Uani 0.8950(14) 1 d D . P A 1
N42A N 1.0788(2) 0.63953(13) 0.67572(8) 0.0276(4) Uani 0.8950(14) 1 d D . P A 1
H42A H 1.164(3) 0.676(2) 0.6784(11) 0.038(7) Uiso 0.8950(14) 1 d D . P A 1
N43A N 1.12479(19) 0.53711(12) 0.67216(7) 0.0252(4) Uani 0.8950(14) 1 d D . P A 1
C44A C 1.0367(3) 0.47505(17) 0.70031(15) 0.0238(6) Uani 0.8950(14) 1 d D . P A 1
H44A H 0.932824 0.492092 0.691615 0.029 Uiso 0.8950(14) 1 calc R . P A 1
C45A C 1.0879(2) 0.48695(15) 0.75800(9) 0.0255(4) Uani 0.8950(14) 1 d D . P A 1
H45A H 1.072065 0.553762 0.768028 0.031 Uiso 0.8950(14) 1 calc R . P A 1
H45B H 1.192363 0.474303 0.765136 0.031 Uiso 0.8950(14) 1 calc R . P A 1
C46A C 1.0114(4) 0.4205(2) 0.79132(12) 0.0271(7) Uani 0.8950(14) 1 d D . P A 1
H46A H 0.907182 0.434027 0.785099 0.032 Uiso 0.8950(14) 1 calc R . P A 1
H46B H 1.047001 0.432268 0.828630 0.032 Uiso 0.8950(14) 1 calc R . P A 1
S47A S 1.04090(5) 0.29912(4) 0.77638(2) 0.02671(16) Uani 0.8950(14) 1 d D . P A 1
O48A O 1.19418(16) 0.28122(11) 0.78728(7) 0.0320(4) Uani 0.8950(14) 1 d D . P A 1
O49A O 0.9480(3) 0.23899(17) 0.80158(10) 0.0352(6) Uani 0.8950(14) 1 d D . P A 1
C50A C 0.9890(5) 0.2959(2) 0.70870(17) 0.0284(8) Uani 0.8950(14) 1 d D . P A 1
H50A H 1.011854 0.232357 0.695466 0.034 Uiso 0.8950(14) 1 calc R . P A 1
H50B H 0.883900 0.305096 0.700613 0.034 Uiso 0.8950(14) 1 calc R . P A 1
C51A C 1.0643(2) 0.37262(15) 0.68092(9) 0.0276(5) Uani 0.8950(14) 1 d D . P A 1
H51A H 1.030289 0.368775 0.642991 0.033 Uiso 0.8950(14) 1 calc R . P A 1
H51B H 1.168842 0.360085 0.686651 0.033 Uiso 0.8950(14) 1 calc R . P A 1
C1B C 0.7130(16) 0.5351(10) 0.8799(5) 0.037(4) Uani 0.1050(14) 1 d D U P A 2
H1B H 0.689249 0.580868 0.853018 0.045 Uiso 0.1050(14) 1 calc R . P A 2
C2B C 0.8547(19) 0.5234(11) 0.9033(6) 0.052(5) Uani 0.1050(14) 1 d D U P A 2
H2B H 0.927549 0.561517 0.892096 0.062 Uiso 0.1050(14) 1 calc R . P A 2
C3B C 0.892(2) 0.4569(10) 0.9426(6) 0.054(5) Uani 0.1050(14) 1 d D U P A 2
H3B H 0.988672 0.449590 0.958242 0.065 Uiso 0.1050(14) 1 calc R . P A 2
C4B C 0.7844(18) 0.4009(7) 0.9590(4) 0.071(6) Uani 0.1050(14) 1 d D U P A 2
H4B H 0.809605 0.355409 0.985925 0.085 Uiso 0.1050(14) 1 calc R . P A 2
C5B C 0.6418(16) 0.4103(5) 0.9367(3) 0.051(5) Uani 0.1050(14) 1 d D U P A 2
H5B H 0.569772 0.371837 0.948193 0.061 Uiso 0.1050(14) 1 calc R . P A 2
C6B C 0.6055(14) 0.4786(6) 0.8965(3) 0.041(4) Uani 0.1050(14) 1 d D U P A 2
C7B C 0.4519(16) 0.4970(13) 0.8737(6) 0.044(4) Uani 0.1050(14) 1 d D U P A 2
C8B C 0.3509(18) 0.5188(13) 0.9124(6) 0.051(4) Uani 0.1050(14) 1 d D U P A 2
F9B F 0.317(2) 0.4419(14) 0.9398(8) 0.076(5) Uani 0.1050(14) 1 d D U P A 2
F10B F 0.3986(19) 0.5876(13) 0.9460(7) 0.079(5) Uani 0.1050(14) 1 d D U P A 2
F11B F 0.2201(14) 0.5487(12) 0.8887(6) 0.060(4) Uani 0.1050(14) 1 d D U P A 2
N12B N 0.427(2) 0.5481(11) 0.8241(7) 0.037(4) Uani 0.1050(14) 1 d D U P A 2
N13B N 0.3811(18) 0.4465(10) 0.8280(6) 0.042(4) Uani 0.1050(14) 1 d D U P A 2
C14B C 0.462(3) 0.3802(11) 0.7996(7) 0.033(4) Uani 0.1050(14) 1 d D U P A 2
H14B H 0.566183 0.396405 0.808473 0.039 Uiso 0.1050(14) 1 calc R . P A 2
C15B C 0.419(2) 0.3937(12) 0.7410(6) 0.034(4) Uani 0.1050(14) 1 d D U P A 2
H15C H 0.313829 0.387474 0.732506 0.041 Uiso 0.1050(14) 1 calc R . P A 2
H15D H 0.444763 0.459415 0.731880 0.041 Uiso 0.1050(14) 1 calc R . P A 2
C16B C 0.488(3) 0.3248(11) 0.7070(8) 0.035(5) Uani 0.1050(14) 1 d D U P A 2
H16C H 0.592008 0.337287 0.710555 0.042 Uiso 0.1050(14) 1 calc R . P A 2
H16D H 0.445895 0.334378 0.670006 0.042 Uiso 0.1050(14) 1 calc R . P A 2
S17B S 0.4582(6) 0.2066(4) 0.7255(2) 0.0413(15) Uani 0.1050(14) 1 d D U P A 2
O18B O 0.3059(14) 0.1899(12) 0.7150(7) 0.048(4) Uani 0.1050(14) 1 d D U P A 2
O19B O 0.547(2) 0.1437(13) 0.6999(8) 0.053(5) Uani 0.1050(14) 1 d D U P A 2
C20B C 0.516(3) 0.2038(14) 0.7933(6) 0.050(5) Uani 0.1050(14) 1 d D U P A 2
H20C H 0.494430 0.140424 0.807153 0.060 Uiso 0.1050(14) 1 calc R . P A 2
H20D H 0.620770 0.213737 0.800508 0.060 Uiso 0.1050(14) 1 calc R . P A 2
C21B C 0.440(2) 0.2811(11) 0.8208(7) 0.039(4) Uani 0.1050(14) 1 d D U P A 2
H21C H 0.336420 0.266945 0.816511 0.047 Uiso 0.1050(14) 1 calc R . P A 2
H21D H 0.477803 0.279821 0.858516 0.047 Uiso 0.1050(14) 1 calc R . P A 2
H12B H 0.340(8) 0.580(14) 0.826(6) 0.047 Uiso 0.1050(14) 1 d DR . P A 2
C31B C 1.1412(18) 0.2066(10) 0.9315(5) 0.041(3) Uani 0.1050(14) 1 d D U P A 2
H31B H 1.071417 0.249681 0.940804 0.049 Uiso 0.1050(14) 1 calc R . P A 2
C32B C 1.2860(18) 0.2148(11) 0.9535(5) 0.038(4) Uani 0.1050(14) 1 d D U P A 2
H32B H 1.313335 0.264345 0.977948 0.046 Uiso 0.1050(14) 1 calc R . P A 2
C33B C 1.390(2) 0.1536(11) 0.9410(6) 0.035(4) Uani 0.1050(14) 1 d D U P A 2
H33B H 1.487573 0.160873 0.956575 0.041 Uiso 0.1050(14) 1 calc R . P A 2
C34B C 1.3504(18) 0.0810(8) 0.9053(3) 0.040(5) Uani 0.1050(14) 1 d D U P A 2
H34B H 1.420511 0.038129 0.896165 0.048 Uiso 0.1050(14) 1 calc R . P A 2
C35B C 1.2064(13) 0.0713(6) 0.8828(2) 0.042(4) Uani 0.1050(14) 1 d D U P A 2
H35B H 1.179784 0.021595 0.858379 0.050 Uiso 0.1050(14) 1 calc R . P A 2
C36B C 1.1021(13) 0.1331(7) 0.8955(3) 0.038(3) Uani 0.1050(14) 1 d D U P A 2
C37B C 0.9474(15) 0.1183(12) 0.8735(5) 0.033(3) Uani 0.1050(14) 1 d D U P A 2
C38B C 0.846(2) 0.1015(16) 0.9127(8) 0.034(4) Uani 0.1050(14) 1 d D U P A 2
F39B F 0.7149(15) 0.0745(13) 0.8905(5) 0.052(4) Uani 0.1050(14) 1 d D U P A 2
F40B F 0.8244(17) 0.1828(11) 0.9379(6) 0.058(4) Uani 0.1050(14) 1 d D U P A 2
F41B F 0.892(3) 0.036(2) 0.9478(12) 0.058(8) Uani 0.1050(14) 1 d D U P A 2
N42B N 0.9207(18) 0.0665(10) 0.8245(6) 0.034(3) Uani 0.1050(14) 1 d D U P A 2
N43B N 0.8735(17) 0.1684(9) 0.8283(5) 0.032(3) Uani 0.1050(14) 1 d D U P A 2
C44B C 0.966(4) 0.2311(16) 0.8020(9) 0.036(6) Uani 0.1050(14) 1 d D U P A 2
H44B H 1.069739 0.214614 0.810478 0.043 Uiso 0.1050(14) 1 calc R . P A 2
C45B C 0.932(3) 0.3303(13) 0.8200(7) 0.045(5) Uani 0.1050(14) 1 d D U P A 2
H45C H 0.962950 0.335797 0.858109 0.054 Uiso 0.1050(14) 1 calc R . P A 2
H45D H 0.827627 0.341733 0.812714 0.054 Uiso 0.1050(14) 1 calc R . P A 2
C46B C 1.010(4) 0.404(2) 0.7920(7) 0.043(8) Uani 0.1050(14) 1 d D U P A 2
H46C H 1.114343 0.392206 0.799708 0.052 Uiso 0.1050(14) 1 calc R . P A 2
H46D H 0.991886 0.468226 0.806057 0.052 Uiso 0.1050(14) 1 calc R . P A 2
S47B S 0.9579(6) 0.4058(4) 0.7239(2) 0.0379(14) Uani 0.1050(14) 1 d D U P A 2
O48B O 0.8041(13) 0.4255(11) 0.7134(6) 0.042(3) Uani 0.1050(14) 1 d D U P A 2
O49B O 1.054(2) 0.4558(14) 0.6973(10) 0.0238(6) Uani 0.1050(14) 1 d D U P A 2
C50B C 0.972(5) 0.2845(13) 0.7064(11) 0.029(6) Uani 0.1050(14) 1 d D U P A 2
H50C H 0.923050 0.274804 0.670310 0.035 Uiso 0.1050(14) 1 calc R . P A 2
H50D H 1.074697 0.267910 0.707390 0.035 Uiso 0.1050(14) 1 calc R . P A 2
C51B C 0.906(2) 0.2193(14) 0.7431(7) 0.037(4) Uani 0.1050(14) 1 d D U P A 2
H51C H 0.921292 0.152438 0.733030 0.044 Uiso 0.1050(14) 1 calc R . P A 2
H51D H 0.801407 0.230793 0.738137 0.044 Uiso 0.1050(14) 1 calc R . P A 2
H42B H 0.831(5) 0.042(14) 0.829(6) 0.044 Uiso 0.1050(14) 1 d DR . P A 2
C61 C 0.9299(13) 0.3767(17) 0.9521(5) 0.048(5) Uiso 0.120(3) 1 d D U P B 4
H61A H 0.893532 0.320935 0.969559 0.058 Uiso 0.120(3) 1 calc R . P B 4
H61B H 0.940204 0.430255 0.977260 0.058 Uiso 0.120(3) 1 calc R . P B 4
Cl62 Cl 0.8057(6) 0.4076(4) 0.8988(2) 0.0534(19) Uani 0.120(3) 1 d D U P B 4
Cl63 Cl 1.0971(9) 0.3493(6) 0.9359(3) 0.081(3) Uani 0.120(3) 1 d D U P B 4
C81 C 0.457(2) 0.433(3) 0.9341(9) 0.099(9) Uiso 0.155(3) 1 d D U P C -1
H81A H 0.530175 0.381969 0.938630 0.118 Uiso 0.155(3) 1 calc R . P C -1
H81B H 0.484147 0.482298 0.909883 0.118 Uiso 0.155(3) 1 calc R . P C -1
Cl82 Cl 0.4275(7) 0.4818(4) 0.9934(2) 0.082(2) Uani 0.155(3) 1 d D U P C -1
Cl83 Cl 0.2825(17) 0.3890(9) 0.9146(6) 0.156(6) Uani 0.155(3) 1 d D U P C -1
C71 C 0.752(3) 0.388(2) 0.9312(9) 0.167(10) Uiso 0.282(7) 1 d D U P D 3
H71A H 0.829774 0.434156 0.931905 0.251 Uiso 0.282(7) 1 calc R . P D 3
H71B H 0.772927 0.344533 0.961033 0.251 Uiso 0.282(7) 1 calc R . P D 3
H71C H 0.742597 0.351030 0.898793 0.251 Uiso 0.282(7) 1 calc R . P D 3
C72 C 0.6181(19) 0.4378(14) 0.9341(8) 0.106(6) Uiso 0.282(7) 1 d D U P D 3
H72A H 0.628127 0.475820 0.966600 0.128 Uiso 0.282(7) 1 calc R . P D 3
H72B H 0.597774 0.482321 0.904313 0.128 Uiso 0.282(7) 1 calc R . P D 3
C73 C 0.5054(17) 0.3755(15) 0.9333(8) 0.132(7) Uiso 0.282(7) 1 d D U P D 3
H73A H 0.521126 0.334618 0.964710 0.159 Uiso 0.282(7) 1 calc R . P D 3
H73B H 0.499667 0.333825 0.902253 0.159 Uiso 0.282(7) 1 calc R . P D 3
C74 C 0.3705(18) 0.4283(12) 0.9318(9) 0.075(5) Uiso 0.282(7) 1 d D U P D 3
H74A H 0.382448 0.471406 0.962346 0.090 Uiso 0.282(7) 1 calc R . P D 3
H74B H 0.360097 0.469378 0.900434 0.090 Uiso 0.282(7) 1 calc R . P D 3
C75 C 0.2378(15) 0.3798(13) 0.9313(6) 0.057(4) Uiso 0.282(7) 1 d D U P D 3
H75A H 0.253383 0.332446 0.959911 0.069 Uiso 0.282(7) 1 calc R . P D 3
H75B H 0.221010 0.342973 0.898412 0.069 Uiso 0.282(7) 1 calc R . P D 3
C76 C 0.1040(19) 0.4278(17) 0.9358(8) 0.135(8) Uiso 0.282(7) 1 d D U P D 3
H76A H 0.026887 0.380585 0.934570 0.202 Uiso 0.282(7) 1 calc R . P D 3
H76B H 0.113615 0.462304 0.968997 0.202 Uiso 0.282(7) 1 calc R . P D 3
H76C H 0.080957 0.472924 0.906957 0.202 Uiso 0.282(7) 1 calc R . P D 3
Cl86 Cl 0.874(3) 0.3808(18) 0.9275(10) 0.117(9) Uiso 0.066(5) 1 d . U . E 5
Cl85 Cl 0.4168(14) 0.4253(7) 0.9442(4) 0.052(3) Uiso 0.085(4) 1 d . U . F 5

loop_
_atom_site_aniso_label
_atom_site_aniso_U_11
_atom_site_aniso_U_22
_atom_site_aniso_U_33
_atom_site_aniso_U_23
_atom_site_aniso_U_13
_atom_site_aniso_U_12
C1A 0.0312(11) 0.0246(11) 0.0341(12) 0.0009(9) 0.0052(9) -0.0001(9)
C2A 0.0295(11) 0.0288(11) 0.0382(13) -0.0003(9) 0.0060(9) -0.0027(9)
C3A 0.0309(12) 0.0312(12) 0.0389(13) -0.0013(9) -0.0008(9) 0.0031(9)
C4A 0.0429(14) 0.0293(12) 0.0455(15) 0.0100(10) 0.0013(11) -0.0001(10)
C5A 0.0371(13) 0.0294(12) 0.0458(15) 0.0088(10) 0.0075(10) -0.0027(10)
C6A 0.0298(11) 0.0197(10) 0.0364(12) -0.0015(8) 0.0077(9) 0.0002(8)
C7A 0.0280(11) 0.0188(10) 0.0424(13) 0.0016(9) 0.0089(9) -0.0009(8)
C8A 0.0360(13) 0.0306(12) 0.0531(16) -0.0013(11) 0.0143(11) 0.0022(10)
F9A 0.0321(8) 0.0459(9) 0.0683(11) -0.0026(8) 0.0182(7) 0.0083(7)
F10A 0.0587(11) 0.0545(11) 0.0701(12) 0.0203(9) 0.0371(9) 0.0081(8)
F11A 0.0498(10) 0.0620(11) 0.0710(12) -0.0309(9) 0.0201(9) -0.0012(8)
N12A 0.0241(10) 0.0171(9) 0.0492(15) 0.0037(9) 0.0055(9) 0.0009(8)
N13A 0.0240(9) 0.0183(9) 0.0461(11) 0.0021(7) 0.0084(8) -0.0002(7)
C14A 0.0183(13) 0.0198(11) 0.0432(15) 0.0016(9) 0.0056(10) -0.0002(9)
C15A 0.0222(10) 0.0186(10) 0.0427(13) 0.0018(8) 0.0048(9) -0.0006(8)
C16A 0.0224(13) 0.0218(11) 0.0442(15) 0.0014(10) 0.0069(10) -0.0027(9)
S17A 0.0215(3) 0.0185(3) 0.0477(4) -0.0034(2) 0.0052(2) -0.00136(18)
O18A 0.0297(9) 0.0253(9) 0.0557(13) -0.0088(8) 0.0100(9) 0.0010(7)
O19A 0.0243(8) 0.0236(8) 0.0555(11) -0.0044(7) 0.0024(7) -0.0033(6)
C20A 0.0242(11) 0.0184(10) 0.0492(14) 0.0028(9) 0.0047(9) 0.0013(8)
C21A 0.0270(11) 0.0200(10) 0.0435(13) 0.0028(9) 0.0080(9) -0.0009(8)
C31A 0.0306(12) 0.0259(12) 0.0354(13) -0.0034(10) 0.0047(9) 0.0013(10)
C32A 0.0293(13) 0.0384(16) 0.0358(15) 0.0003(12) 0.0045(10) 0.0051(11)
C33A 0.0252(15) 0.042(2) 0.038(2) 0.0035(17) 0.0032(13) -0.0025(14)
C34A 0.0366(13) 0.0300(12) 0.0355(13) -0.0034(9) 0.0033(10) -0.0058(10)
C35A 0.0330(12) 0.0250(11) 0.0354(13) -0.0019(9) 0.0046(9) -0.0001(9)
C36A 0.0262(11) 0.0196(10) 0.0311(11) 0.0029(8) 0.0062(8) 0.0001(8)
C37A 0.0260(10) 0.0163(9) 0.0329(11) 0.0000(8) 0.0044(8) 0.0001(8)
C38A 0.0288(12) 0.0310(13) 0.0415(15) 0.0031(11) 0.0076(10) -0.0017(10)
F39A 0.0272(7) 0.0423(8) 0.0486(9) 0.0047(7) 0.0097(6) -0.0063(6)
F40A 0.0397(10) 0.0671(13) 0.0577(12) 0.0326(10) 0.0089(9) -0.0021(9)
F41A 0.0516(10) 0.0526(10) 0.0578(10) -0.0177(8) 0.0299(8) -0.0088(8)
N42A 0.0269(9) 0.0171(8) 0.0385(11) -0.0019(7) 0.0039(7) -0.0024(7)
N43A 0.0240(8) 0.0170(8) 0.0350(10) -0.0004(7) 0.0057(7) 0.0004(7)
C44A 0.0220(12) 0.0128(13) 0.0367(12) 0.0008(11) 0.0050(8) 0.0041(10)
C45A 0.0238(10) 0.0166(9) 0.0359(12) -0.0010(8) 0.0042(8) 0.0010(8)
C46A 0.0256(14) 0.0203(13) 0.0359(16) 0.0002(10) 0.0067(11) 0.0027(10)
S47A 0.0218(3) 0.0186(3) 0.0400(3) 0.00492(19) 0.0058(2) 0.00176(18)
O48A 0.0244(8) 0.0239(8) 0.0466(10) 0.0056(7) 0.0021(7) 0.0042(6)
O49A 0.0298(11) 0.0260(10) 0.0508(14) 0.0102(9) 0.0096(9) -0.0003(9)
C50A 0.0214(14) 0.0183(12) 0.045(2) -0.0011(11) 0.0043(13) -0.0020(11)
C51A 0.0259(10) 0.0201(10) 0.0371(12) 0.0000(8) 0.0060(9) 0.0005(8)
C1B 0.045(8) 0.036(10) 0.034(10) 0.007(7) 0.012(7) -0.001(7)
C2B 0.050(8) 0.044(11) 0.058(12) 0.011(9) -0.004(9) -0.009(9)
C3B 0.065(10) 0.033(10) 0.056(11) 0.007(8) -0.014(9) -0.019(8)
C4B 0.075(10) 0.050(11) 0.081(14) 0.023(10) -0.008(9) -0.020(9)
C5B 0.072(9) 0.048(11) 0.031(9) 0.011(8) 0.002(8) -0.024(9)
C6B 0.049(7) 0.034(9) 0.040(9) 0.005(7) 0.011(6) -0.007(7)
C7B 0.047(7) 0.040(10) 0.044(8) -0.002(6) 0.007(6) -0.007(7)
C8B 0.049(8) 0.057(10) 0.049(9) -0.004(6) 0.010(6) -0.009(7)
F9B 0.069(12) 0.081(10) 0.088(13) 0.020(9) 0.046(10) 0.004(9)
F10B 0.070(10) 0.087(11) 0.081(11) -0.042(9) 0.015(8) -0.013(9)
F11B 0.051(7) 0.066(10) 0.063(9) -0.004(7) 0.013(6) 0.003(7)
N12B 0.038(10) 0.023(7) 0.052(9) 0.001(7) 0.011(7) 0.002(6)
N13B 0.051(9) 0.026(6) 0.047(8) 0.001(6) 0.001(6) -0.005(6)
C14B 0.038(12) 0.016(7) 0.042(7) 0.007(6) -0.001(7) -0.012(7)
C15B 0.041(6) 0.018(5) 0.039(6) 0.000(4) -0.010(5) -0.004(5)
C16B 0.037(13) 0.021(8) 0.041(10) -0.004(7) -0.015(8) -0.001(7)
S17B 0.042(3) 0.034(3) 0.045(3) -0.003(2) -0.002(2) 0.000(2)
O18B 0.044(8) 0.039(8) 0.057(10) 0.001(7) -0.002(6) -0.006(6)
O19B 0.055(10) 0.038(9) 0.064(12) -0.005(9) 0.002(9) -0.006(8)
C20B 0.053(12) 0.038(9) 0.053(10) -0.001(8) -0.009(8) 0.014(9)
C21B 0.049(11) 0.017(7) 0.050(11) 0.006(6) 0.000(8) -0.002(7)
C31B 0.045(7) 0.034(7) 0.042(7) 0.008(5) -0.003(6) -0.004(6)
C32B 0.043(7) 0.031(7) 0.039(8) 0.003(6) -0.002(6) 0.000(6)
C33B 0.042(8) 0.022(7) 0.039(9) 0.009(7) 0.003(7) -0.001(6)
C34B 0.046(7) 0.025(8) 0.044(9) 0.006(7) -0.008(7) 0.000(7)
C35B 0.045(7) 0.035(7) 0.043(8) 0.009(6) -0.002(6) -0.002(6)
C36B 0.043(6) 0.033(6) 0.036(6) 0.012(5) 0.000(5) -0.004(5)
C37B 0.041(6) 0.026(7) 0.033(6) 0.007(5) 0.006(5) -0.003(5)
C38B 0.035(8) 0.035(9) 0.033(8) 0.007(6) 0.008(6) -0.003(7)
F39B 0.050(7) 0.073(11) 0.034(7) 0.009(7) 0.008(5) -0.022(7)
F40B 0.069(10) 0.054(7) 0.054(8) -0.011(6) 0.023(7) -0.002(7)
F41B 0.079(14) 0.051(11) 0.041(11) 0.025(9) 0.002(8) 0.002(10)
N42B 0.035(8) 0.026(6) 0.041(7) -0.003(6) 0.002(6) 0.001(6)
N43B 0.043(8) 0.022(6) 0.030(7) 0.002(5) 0.003(5) -0.004(6)
C44B 0.052(14) 0.030(8) 0.025(9) 0.011(8) 0.000(9) -0.006(10)
C45B 0.067(13) 0.028(8) 0.035(10) 0.006(7) -0.007(9) -0.013(8)
C46B 0.069(17) 0.038(12) 0.017(10) 0.004(8) -0.009(9) -0.018(13)
S47B 0.044(3) 0.029(3) 0.038(3) 0.0072(19) -0.003(2) 0.000(2)
O48B 0.040(7) 0.037(8) 0.047(9) 0.007(7) -0.002(6) 0.001(6)
O49B 0.0220(12) 0.0128(13) 0.0367(12) 0.0008(11) 0.0050(8) 0.0041(10)
C50B 0.043(15) 0.026(9) 0.015(10) 0.000(7) -0.007(9) -0.010(8)
C51B 0.044(10) 0.038(10) 0.028(8) 0.007(6) 0.002(7) -0.002(8)
Cl62 0.043(3) 0.054(3) 0.060(4) -0.015(3) 0.000(2) -0.001(2)
Cl63 0.103(6) 0.084(5) 0.052(4) -0.005(3) 0.001(3) 0.022(4)
Cl82 0.110(5) 0.062(3) 0.073(4) 0.006(3) 0.011(3) 0.000(3)
Cl83 0.180(13) 0.077(6) 0.182(14) -0.007(8) -0.069(10) 0.009(8)

loop_
_atom_type_symbol
_atom_type_description
_atom_type_scat_dispersion_real
_atom_type_scat_dispersion_imag
_atom_type_scat_source
C C 0.0181 0.0091 'International Tables Vol C Tables 4.2.6.8 and 6.1.1.4'
H H 0.0000 0.0000 'International Tables Vol C Tables 4.2.6.8 and 6.1.1.4'
Cl Cl 0.3639 0.7018 'International Tables Vol C Tables 4.2.6.8 and 6.1.1.4'
F F 0.0727 0.0534 'International Tables Vol C Tables 4.2.6.8 and 6.1.1.4'
N N 0.0311 0.0180 'International Tables Vol C Tables 4.2.6.8 and 6.1.1.4'
O O 0.0492 0.0322 'International Tables Vol C Tables 4.2.6.8 and 6.1.1.4'
S S 0.3331 0.5567 'International Tables Vol C Tables 4.2.6.8 and 6.1.1.4'

loop_
_geom_angle_atom_site_label_1
_geom_angle_atom_site_label_2
_geom_angle_atom_site_label_3
_geom_angle
_geom_angle_site_symmetry_1
_geom_angle_site_symmetry_3
_geom_angle_publ_flag
C2A C1A H1A 119.8 . . ?
C2A C1A C6A 120.4(2) . . ?
C6A C1A H1A 119.8 . . ?
C1A C2A H2A 119.7 . . ?
C3A C2A C1A 120.5(2) . . ?
C3A C2A H2A 119.7 . . ?
C2A C3A H3A 120.2 . . ?
C2A C3A C4A 119.7(2) . . ?
C4A C3A H3A 120.2 . . ?
C3A C4A H4A 120.0 . . ?
C3A C4A C5A 120.0(2) . . ?
C5A C4A H4A 120.0 . . ?
C4A C5A H5A 119.7 . . ?
C6A C5A C4A 120.6(2) . . ?
C6A C5A H5A 119.7 . . ?
C1A C6A C7A 119.8(2) . . ?
C5A C6A C1A 118.8(2) . . ?
C5A C6A C7A 121.4(2) . . ?
C6A C7A C8A 115.5(2) . . ?
N12A C7A C6A 117.04(19) . . ?
N12A C7A C8A 116.9(2) . . ?
N12A C7A N13A 62.13(15) . . ?
N13A C7A C6A 124.22(19) . . ?
N13A C7A C8A 110.73(19) . . ?
F9A C8A C7A 112.9(2) . . ?
F9A C8A F10A 106.5(2) . . ?
F10A C8A C7A 112.0(2) . . ?
F11A C8A C7A 111.0(2) . . ?
F11A C8A F9A 107.2(2) . . ?
F11A C8A F10A 107.0(2) . . ?
C7A N12A H12A 109.4(16) . . ?
C7A N12A N13A 59.32(14) . . ?
N13A N12A H12A 103.3(17) . . ?
C7A N13A N12A 58.54(15) . . ?
C7A N13A C14A 117.88(19) . . ?
C14A N13A N12A 110.51(18) . . ?
N13A C14A H14A 109.9 . . ?
N13A C14A C15A 107.3(2) . . ?
N13A C14A C21A 105.91(19) . . ?
C15A C14A H14A 109.9 . . ?
C15A C14A C21A 113.7(2) . . ?
C21A C14A H14A 109.9 . . ?
C14A C15A H15A 109.1 . . ?
C14A C15A H15B 109.1 . . ?
C14A C15A C16A 112.4(2) . . ?
H15A C15A H15B 107.8 . . ?
C16A C15A H15A 109.1 . . ?
C16A C15A H15B 109.1 . . ?
C15A C16A H16A 109.4 . . ?
C15A C16A H16B 109.4 . . ?
C15A C16A S17A 111.04(17) . . ?
H16A C16A H16B 108.0 . . ?
S17A C16A H16A 109.4 . . ?
S17A C16A H16B 109.4 . . ?
O18A S17A C16A 109.50(12) . . ?
O18A S17A O19A 117.49(11) . . ?
O18A S17A C20A 109.60(12) . . ?
O19A S17A C16A 108.18(11) . . ?
O19A S17A C20A 108.39(11) . . ?
C20A S17A C16A 102.64(12) . . ?
S17A C20A H20A 109.4 . . ?
S17A C20A H20B 109.4 . . ?
H20A C20A H20B 108.0 . . ?
C21A C20A S17A 111.34(16) . . ?
C21A C20A H20A 109.4 . . ?
C21A C20A H20B 109.4 . . ?
C14A C21A C20A 112.80(19) . . ?
C14A C21A H21A 109.0 . . ?
C14A C21A H21B 109.0 . . ?
C20A C21A H21A 109.0 . . ?
C20A C21A H21B 109.0 . . ?
H21A C21A H21B 107.8 . . ?
C32A C31A H31A 119.9 . . ?
C32A C31A C36A 120.2(3) . . ?
C36A C31A H31A 119.9 . . ?
C31A C32A H32A 119.8 . . ?
C33A C32A C31A 120.4(3) . . ?
C33A C32A H32A 119.8 . . ?
C32A C33A H33A 120.2 . . ?
C32A C33A C34A 119.6(3) . . ?
C34A C33A H33A 120.2 . . ?
C33A C34A H34A 119.8 . . ?
C35A C34A C33A 120.4(3) . . ?
C35A C34A H34A 119.8 . . ?
C34A C35A H35A 120.0 . . ?
C34A C35A C36A 120.0(2) . . ?
C36A C35A H35A 120.0 . . ?
C31A C36A C37A 119.4(2) . . ?
C35A C36A C31A 119.4(2) . . ?
C35A C36A C37A 121.2(2) . . ?
C36A C37A C38A 115.4(2) . . ?
N42A C37A C36A 116.60(18) . . ?
N42A C37A C38A 117.97(19) . . ?
N42A C37A N43A 62.61(13) . . ?
N43A C37A C36A 123.96(18) . . ?
N43A C37A C38A 110.37(19) . . ?
F39A C38A C37A 113.2(2) . . ?
F39A C38A F40A 107.5(2) . . ?
F39A C38A F41A 106.5(2) . . ?
F40A C38A C37A 111.8(2) . . ?
F40A C38A F41A 106.5(2) . . ?
F41A C38A C37A 111.0(2) . . ?
C37A N42A H42A 111.7(17) . . ?
C37A N42A N43A 58.84(13) . . ?
N43A N42A H42A 106.0(18) . . ?
C37A N43A N42A 58.54(13) . . ?
C37A N43A C44A 117.4(2) . . ?
C44A N43A N42A 110.13(16) . . ?
N43A C44A H44A 110.7 . . ?
N43A C44A C45A 107.8(2) . . ?
N43A C44A C51A 104.52(19) . . ?
C45A C44A H44A 110.7 . . ?
C45A C44A C51A 112.2(2) . . ?
C51A C44A H44A 110.7 . . ?
C44A C45A H45A 109.1 . . ?
C44A C45A H45B 109.1 . . ?
C44A C45A C46A 112.7(2) . . ?
H45A C45A H45B 107.8 . . ?
C46A C45A H45A 109.1 . . ?
C46A C45A H45B 109.1 . . ?
C45A C46A H46A 109.4 . . ?
C45A C46A H46B 109.4 . . ?
C45A C46A S47A 111.0(2) . . ?
H46A C46A H46B 108.0 . . ?
S47A C46A H46A 109.4 . . ?
S47A C46A H46B 109.4 . . ?
O48A S47A C46A 107.88(14) . . ?
O48A S47A C50A 108.09(16) . . ?
O49A S47A C46A 109.61(15) . . ?
O49A S47A O48A 117.71(14) . . ?
O49A S47A C50A 110.04(17) . . ?
C50A S47A C46A 102.40(15) . . ?
S47A C50A H50A 109.2 . . ?
S47A C50A H50B 109.2 . . ?
H50A C50A H50B 107.9 . . ?
C51A C50A S47A 112.0(3) . . ?
C51A C50A H50A 109.2 . . ?
C51A C50A H50B 109.2 . . ?
C44A C51A H51A 109.1 . . ?
C44A C51A H51B 109.1 . . ?
C50A C51A C44A 112.6(2) . . ?
C50A C51A H51A 109.1 . . ?
C50A C51A H51B 109.1 . . ?
H51A C51A H51B 107.8 . . ?
C2B C1B H1B 120.4 . . ?
C2B C1B C6B 119.3(13) . . ?
C6B C1B H1B 120.4 . . ?
C1B C2B H2B 119.4 . . ?
C3B C2B C1B 121.2(16) . . ?
C3B C2B H2B 119.4 . . ?
C2B C3B H3B 120.3 . . ?
C2B C3B C4B 119.3(15) . . ?
C4B C3B H3B 120.3 . . ?
C3B C4B H4B 119.3 . . ?
C5B C4B C3B 121.3(11) . . ?
C5B C4B H4B 119.3 . . ?
C4B C5B H5B 120.6 . . ?
C4B C5B C6B 118.8(11) . . ?
C6B C5B H5B 120.6 . . ?
C1B C6B C5B 120.0(12) . . ?
C1B C6B C7B 118.7(11) . . ?
C5B C6B C7B 121.1(12) . . ?
C6B C7B C8B 116.0(12) . . ?
N12B C7B C6B 116.8(13) . . ?
N12B C7B C8B 116.7(14) . . ?
N13B C7B C6B 122.3(13) . . ?
N13B C7B C8B 112.4(13) . . ?
N13B C7B N12B 61.7(9) . . ?
F9B C8B C7B 114.0(15) . . ?
F9B C8B F11B 102.5(16) . . ?
F10B C8B C7B 113.3(14) . . ?
F10B C8B F9B 108.3(17) . . ?
F10B C8B F11B 105.5(16) . . ?
F11B C8B C7B 112.4(13) . . ?
C7B N12B N13B 58.9(9) . . ?
C7B N12B H12B 103(10) . . ?
N13B N12B H12B 101(10) . . ?
C7B N13B N12B 59.4(9) . . ?
C7B N13B C14B 120.5(15) . . ?
C14B N13B N12B 113.1(15) . . ?
N13B C14B H14B 107.8 . . ?
N13B C14B C15B 110.0(15) . . ?
N13B C14B C21B 106.7(14) . . ?
C15B C14B H14B 107.8 . . ?
C21B C14B H14B 107.8 . . ?
C21B C14B C15B 116.4(15) . . ?
C14B C15B H15C 108.4 . . ?
C14B C15B H15D 108.4 . . ?
H15C C15B H15D 107.5 . . ?
C16B C15B C14B 115.4(15) . . ?
C16B C15B H15C 108.4 . . ?
C16B C15B H15D 108.4 . . ?
C15B C16B H16C 109.6 . . ?
C15B C16B H16D 109.6 . . ?
C15B C16B S17B 110.1(13) . . ?
H16C C16B H16D 108.2 . . ?
S17B C16B H16C 109.6 . . ?
S17B C16B H16D 109.6 . . ?
C16B S17B C20B 104.8(10) . . ?
O18B S17B C16B 107.2(10) . . ?
O18B S17B O19B 116.6(11) . . ?
O18B S17B C20B 109.4(11) . . ?
O19B S17B C16B 108.8(11) . . ?
O19B S17B C20B 109.4(11) . . ?
S17B C20B H20C 109.5 . . ?
S17B C20B H20D 109.5 . . ?
H20C C20B H20D 108.1 . . ?
C21B C20B S17B 110.8(12) . . ?
C21B C20B H20C 109.5 . . ?
C21B C20B H20D 109.5 . . ?
C14B C21B C20B 112.4(15) . . ?
C14B C21B H21C 109.1 . . ?
C14B C21B H21D 109.1 . . ?
C20B C21B H21C 109.1 . . ?
C20B C21B H21D 109.1 . . ?
H21C C21B H21D 107.8 . . ?
C32B C31B H31B 120.9 . . ?
C36B C31B H31B 120.9 . . ?
C36B C31B C32B 118.2(14) . . ?
C31B C32B H32B 118.7 . . ?
C33B C32B C31B 122.6(16) . . ?
C33B C32B H32B 118.7 . . ?
C32B C33B H33B 120.6 . . ?
C32B C33B C34B 118.7(18) . . ?
C34B C33B H33B 120.6 . . ?
C33B C34B H34B 120.1 . . ?
C33B C34B C35B 119.8(14) . . ?
C35B C34B H34B 120.1 . . ?
C34B C35B H35B 119.5 . . ?
C36B C35B C34B 121.1(9) . . ?
C36B C35B H35B 119.5 . . ?
C31B C36B C37B 119.9(12) . . ?
C35B C36B C31B 119.6(11) . . ?
C35B C36B C37B 120.4(10) . . ?
C36B C37B C38B 116.2(12) . . ?
N42B C37B C36B 115.7(12) . . ?
N42B C37B C38B 117.7(13) . . ?
N43B C37B C36B 124.2(12) . . ?
N43B C37B C38B 110.0(13) . . ?
N43B C37B N42B 62.4(8) . . ?
F39B C38B C37B 113.0(15) . . ?
F39B C38B F40B 104.7(17) . . ?
F40B C38B C37B 110.5(15) . . ?
F41B C38B C37B 113(2) . . ?
F41B C38B F39B 107(2) . . ?
F41B C38B F40B 108(2) . . ?
C37B N42B N43B 58.7(8) . . ?
C37B N42B H42B 96(10) . . ?
N43B N42B H42B 93(10) . . ?
C37B N43B N42B 58.9(8) . . ?
C37B N43B C44B 114.7(16) . . ?
C44B N43B N42B 109.6(15) . . ?
N43B C44B H44B 112.8 . . ?
N43B C44B C45B 104.0(18) . . ?
N43B C44B C51B 104.0(18) . . ?
C45B C44B H44B 112.8 . . ?
C45B C44B C51B 109.9(19) . . ?
C51B C44B H44B 112.8 . . ?
C44B C45B H45C 109.6 . . ?
C44B C45B H45D 109.6 . . ?
C44B C45B C46B 110.1(19) . . ?
H45C C45B H45D 108.2 . . ?
C46B C45B H45C 109.6 . . ?
C46B C45B H45D 109.6 . . ?
C45B C46B H46C 108.8 . . ?
C45B C46B H46D 108.8 . . ?
C45B C46B S47B 114.0(16) . . ?
H46C C46B H46D 107.6 . . ?
S47B C46B H46C 108.8 . . ?
S47B C46B H46D 108.8 . . ?
C46B S47B C50B 103.1(14) . . ?
O48B S47B C46B 107.9(15) . . ?
O48B S47B C50B 104.2(15) . . ?
O49B S47B C46B 113.4(15) . . ?
O49B S47B O48B 120.5(12) . . ?
O49B S47B C50B 105.9(13) . . ?
S47B C50B H50C 109.4 . . ?
S47B C50B H50D 109.4 . . ?
H50C C50B H50D 108.0 . . ?
C51B C50B S47B 111.3(15) . . ?
C51B C50B H50C 109.4 . . ?
C51B C50B H50D 109.4 . . ?
C44B C51B H51C 108.4 . . ?
C44B C51B H51D 108.4 . . ?
C50B C51B C44B 115.5(18) . . ?
C50B C51B H51C 108.4 . . ?
C50B C51B H51D 108.4 . . ?
H51C C51B H51D 107.5 . . ?
H61A C61 H61B 107.8 . . ?
Cl62 C61 H61A 109.0 . . ?
Cl62 C61 H61B 109.0 . . ?
Cl62 C61 Cl63 113.1(8) . . ?
Cl63 C61 H61A 109.0 . . ?
Cl63 C61 H61B 109.0 . . ?
H81A C81 H81B 109.9 . . ?
Cl82 C81 H81A 112.3 . . ?
Cl82 C81 H81B 112.3 . . ?
Cl82 C81 Cl83 97.1(8) . . ?
Cl83 C81 H81A 112.3 . . ?
Cl83 C81 H81B 112.3 . . ?
H71A C71 H71B 109.5 . . ?
H71A C71 H71C 109.5 . . ?
H71B C71 H71C 109.5 . . ?
C72 C71 H71A 109.5 . . ?
C72 C71 H71B 109.5 . . ?
C72 C71 H71C 109.5 . . ?
C71 C72 H72A 109.3 . . ?
C71 C72 H72B 109.3 . . ?
H72A C72 H72B 108.0 . . ?
C73 C72 C71 111.5(19) . . ?
C73 C72 H72A 109.3 . . ?
C73 C72 H72B 109.3 . . ?
C72 C73 H73A 109.6 . . ?
C72 C73 H73B 109.6 . . ?
C72 C73 C74 110.2(17) . . ?
H73A C73 H73B 108.1 . . ?
C74 C73 H73A 109.6 . . ?
C74 C73 H73B 109.6 . . ?
C73 C74 H74A 107.1 . . ?
C73 C74 H74B 107.1 . . ?
H74A C74 H74B 106.8 . . ?
C75 C74 C73 121.1(15) . . ?
C75 C74 H74A 107.1 . . ?
C75 C74 H74B 107.1 . . ?
C74 C75 H75A 106.5 . . ?
C74 C75 H75B 106.5 . . ?
C74 C75 C76 123.5(17) . . ?
H75A C75 H75B 106.5 . . ?
C76 C75 H75A 106.5 . . ?
C76 C75 H75B 106.5 . . ?
C75 C76 H76A 109.5 . . ?
C75 C76 H76B 109.5 . . ?
C75 C76 H76C 109.5 . . ?
H76A C76 H76B 109.5 . . ?
H76A C76 H76C 109.5 . . ?
H76B C76 H76C 109.5 . . ?

loop_
_geom_bond_atom_site_label_1
_geom_bond_atom_site_label_2
_geom_bond_distance
_geom_bond_site_symmetry_2
_geom_bond_publ_flag
C1A H1A 0.9500 . ?
C1A C2A 1.382(3) . ?
C1A C6A 1.397(3) . ?
C2A H2A 0.9500 . ?
C2A C3A 1.382(3) . ?
C3A H3A 0.9500 . ?
C3A C4A 1.387(4) . ?
C4A H4A 0.9500 . ?
C4A C5A 1.391(4) . ?
C5A H5A 0.9500 . ?
C5A C6A 1.390(3) . ?
C6A C7A 1.503(3) . ?
C7A C8A 1.516(3) . ?
C7A N12A 1.451(3) . ?
C7A N13A 1.463(3) . ?
C8A F9A 1.335(3) . ?
C8A F10A 1.338(3) . ?
C8A F11A 1.333(3) . ?
N12A H12A 0.94(2) . ?
N12A N13A 1.504(3) . ?
N13A C14A 1.473(3) . ?
C14A H14A 1.0000 . ?
C14A C15A 1.520(4) . ?
C14A C21A 1.530(3) . ?
C15A H15A 0.9900 . ?
C15A H15B 0.9900 . ?
C15A C16A 1.528(3) . ?
C16A H16A 0.9900 . ?
C16A H16B 0.9900 . ?
C16A S17A 1.769(3) . ?
S17A O18A 1.4416(18) . ?
S17A O19A 1.4489(16) . ?
S17A C20A 1.763(3) . ?
C20A H20A 0.9900 . ?
C20A H20B 0.9900 . ?
C20A C21A 1.537(3) . ?
C21A H21A 0.9900 . ?
C21A H21B 0.9900 . ?
C31A H31A 0.9500 . ?
C31A C32A 1.390(4) . ?
C31A C36A 1.402(3) . ?
C32A H32A 0.9500 . ?
C32A C33A 1.387(5) . ?
C33A H33A 0.9500 . ?
C33A C34A 1.396(6) . ?
C34A H34A 0.9500 . ?
C34A C35A 1.394(3) . ?
C35A H35A 0.9500 . ?
C35A C36A 1.396(3) . ?
C36A C37A 1.502(3) . ?
C37A C38A 1.517(3) . ?
C37A N42A 1.448(3) . ?
C37A N43A 1.453(3) . ?
C38A F39A 1.326(3) . ?
C38A F40A 1.337(3) . ?
C38A F41A 1.347(3) . ?
N42A H42A 0.94(2) . ?
N42A N43A 1.507(2) . ?
N43A C44A 1.471(3) . ?
C44A H44A 1.0000 . ?
C44A C45A 1.512(4) . ?
C44A C51A 1.557(3) . ?
C45A H45A 0.9900 . ?
C45A H45B 0.9900 . ?
C45A C46A 1.525(4) . ?
C46A H46A 0.9900 . ?
C46A H46B 0.9900 . ?
C46A S47A 1.777(3) . ?
S47A O48A 1.4521(16) . ?
S47A O49A 1.442(2) . ?
S47A C50A 1.752(5) . ?
C50A H50A 0.9900 . ?
C50A H50B 0.9900 . ?
C50A C51A 1.529(4) . ?
C51A H51A 0.9900 . ?
C51A H51B 0.9900 . ?
C1B H1B 0.9500 . ?
C1B C2B 1.391(17) . ?
C1B C6B 1.405(15) . ?
C2B H2B 0.9500 . ?
C2B C3B 1.388(16) . ?
C3B H3B 0.9500 . ?
C3B C4B 1.395(16) . ?
C4B H4B 0.9500 . ?
C4B C5B 1.388(16) . ?
C5B H5B 0.9500 . ?
C5B C6B 1.420(11) . ?
C6B C7B 1.502(15) . ?
C7B C8B 1.515(16) . ?
C7B N12B 1.462(17) . ?
C7B N13B 1.456(16) . ?
C8B F9B 1.355(17) . ?
C8B F10B 1.334(16) . ?
C8B F11B 1.359(17) . ?
N12B N13B 1.497(16) . ?
N12B H12B 0.94(3) . ?
N13B C14B 1.471(17) . ?
C14B H14B 1.0000 . ?
C14B C15B 1.526(17) . ?
C14B C21B 1.520(17) . ?
C15B H15C 0.9900 . ?
C15B H15D 0.9900 . ?
C15B C16B 1.515(18) . ?
C16B H16C 0.9900 . ?
C16B H16D 0.9900 . ?
C16B S17B 1.760(15) . ?
S17B O18B 1.440(13) . ?
S17B O19B 1.446(14) . ?
S17B C20B 1.763(15) . ?
C20B H20C 0.9900 . ?
C20B H20D 0.9900 . ?
C20B C21B 1.530(17) . ?
C21B H21C 0.9900 . ?
C21B H21D 0.9900 . ?
C31B H31B 0.9500 . ?
C31B C32B 1.403(16) . ?
C31B C36B 1.403(14) . ?
C32B H32B 0.9500 . ?
C32B C33B 1.380(18) . ?
C33B H33B 0.9500 . ?
C33B C34B 1.390(17) . ?
C34B H34B 0.9500 . ?
C34B C35B 1.401(15) . ?
C35B H35B 0.9500 . ?
C35B C36B 1.388(13) . ?
C36B C37B 1.499(14) . ?
C37B C38B 1.517(16) . ?
C37B N42B 1.454(16) . ?
C37B N43B 1.452(15) . ?
C38B F39B 1.336(18) . ?
C38B F40B 1.344(19) . ?
C38B F41B 1.322(18) . ?
N42B N43B 1.505(15) . ?
N42B H42B 0.94(3) . ?
N43B C44B 1.47(2) . ?
C44B H44B 1.0000 . ?
C44B C45B 1.52(2) . ?
C44B C51B 1.56(2) . ?
C45B H45C 0.9900 . ?
C45B H45D 0.9900 . ?
C45B C46B 1.52(2) . ?
C46B H46C 0.9900 . ?
C46B H46D 0.9900 . ?
C46B S47B 1.764(17) . ?
S47B O48B 1.460(12) . ?
S47B O49B 1.403(16) . ?
S47B C50B 1.771(17) . ?
C50B H50C 0.9900 . ?
C50B H50D 0.9900 . ?
C50B C51B 1.52(2) . ?
C51B H51C 0.9900 . ?
C51B H51D 0.9900 . ?
C61 H61A 0.9900 . ?
C61 H61B 0.9900 . ?
C61 Cl62 1.728(10) . ?
C61 Cl63 1.735(10) . ?
C81 H81A 0.9900 . ?
C81 H81B 0.9900 . ?
C81 Cl82 1.744(10) . ?
C81 Cl83 1.762(10) . ?
C71 H71A 0.9800 . ?
C71 H71B 0.9800 . ?
C71 H71C 0.9800 . ?
C71 C72 1.454(17) . ?
C72 H72A 0.9900 . ?
C72 H72B 0.9900 . ?
C72 C73 1.373(17) . ?
C73 H73A 0.9900 . ?
C73 H73B 0.9900 . ?
C73 C74 1.467(17) . ?
C74 H74A 0.9900 . ?
C74 H74B 0.9900 . ?
C74 C75 1.423(16) . ?
C75 H75A 0.9900 . ?
C75 H75B 0.9900 . ?
C75 C76 1.451(17) . ?
C76 H76A 0.9800 . ?
C76 H76B 0.9800 . ?
C76 H76C 0.9800 . ?
